data_2227637
loop_
_publ_author_name
'Zhang, Peng'
'Li, Kaihui'
'Mei, Chongzhen'

_publ_section_title
;
 1-(4-Bromo-2-fluorobenzyl)pyridinium
 bis(2-thioxo-1,3-dithiole-4,5-dithiolato)nickelate(III)
;
_journal_coeditor_code HY2356
_journal_issue 11
_journal_name_full 'Acta Crystallographica Section E'
_journal_page_first m1367
_journal_paper_doi 10.1107/S1600536810039334
_journal_volume 66
_journal_year 2010
_chemical_formula_iupac '(C12 H10 Br F N) [Ni (C3 S5)2]'
_chemical_formula_moiety 'C12 H10 Br F N, C6 Ni S10'
_chemical_formula_sum 'C18 H10 Br F N Ni S10'
_chemical_formula_weight 718.56
_chemical_name_systematic
;
1-(4-Bromo-2-fluorobenzyl)pyridinium
bis(2-thioxo-1,3-dithiole-4,5-dithiolato)nickelate(III)
;
_space_group_IT_number 1
_symmetry_cell_setting triclinic
_symmetry_space_group_name_Hall 'P 1'
_symmetry_space_group_name_H-M 'P 1'
_atom_sites_solution_hydrogens geom
_atom_sites_solution_primary direct
_atom_sites_solution_secondary difmap
_audit_creation_method SHELXL-97
_cell_angle_alpha 65.953(4)
_cell_angle_beta 77.592(4)
_cell_angle_gamma 88.498(4)
_cell_formula_units_Z 1
_cell_length_a 6.2952(15)
_cell_length_b 9.716(2)
_cell_length_c 11.482(3)
_cell_measurement_reflns_used 617
_cell_measurement_temperature 296(2)
_cell_measurement_theta_max 25.172
_cell_measurement_theta_min 3.471
_cell_volume 624.9(3)
_computing_cell_refinement 'SAINT (Bruker, 2007)'
_computing_data_collection 'APEX2 (Bruker, 2007)'
_computing_data_reduction 'SAINT (Bruker, 2007)'
_computing_molecular_graphics 'DIAMOND (Brandenburg, 1999)'
_computing_publication_material 'SHELXTL (Sheldrick, 2008)'
_computing_structure_refinement 'SHELXL97 (Sheldrick, 2008)'
_computing_structure_solution 'SHELXS97 (Sheldrick, 2008)'
_diffrn_ambient_temperature 296(2)
_diffrn_measured_fraction_theta_full 0.981
_diffrn_measured_fraction_theta_max 0.981
_diffrn_measurement_device_type 'Bruker APEXII CCD'
_diffrn_measurement_method '\f and \w scans'
_diffrn_radiation_monochromator graphite
_diffrn_radiation_source 'fine-focus sealed tube'
_diffrn_radiation_type MoK\a
_diffrn_radiation_wavelength 0.71073
_diffrn_reflns_av_R_equivalents 0.0218
_diffrn_reflns_av_sigmaI/netI 0.0516
_diffrn_reflns_limit_h_max 7
_diffrn_reflns_limit_h_min -6
_diffrn_reflns_limit_k_max 11
_diffrn_reflns_limit_k_min -11
_diffrn_reflns_limit_l_max 12
_diffrn_reflns_limit_l_min -13
_diffrn_reflns_number 3111
_diffrn_reflns_theta_full 25.00
_diffrn_reflns_theta_max 25.00
_diffrn_reflns_theta_min 1.99
_exptl_absorpt_coefficient_mu 3.228
_exptl_absorpt_correction_T_max 0.6431
_exptl_absorpt_correction_T_min 0.5790
_exptl_absorpt_correction_type multi-scan
_exptl_absorpt_process_details '(SADABS; Bruker, 2001)'
_exptl_crystal_colour black
_exptl_crystal_density_diffrn 1.909
_exptl_crystal_density_method 'not measured'
_exptl_crystal_description block
_exptl_crystal_F_000 357
_exptl_crystal_size_max 0.19
_exptl_crystal_size_mid 0.16
_exptl_crystal_size_min 0.15
_refine_diff_density_max 0.471
_refine_diff_density_min -0.523
_refine_ls_abs_structure_details 'Flack (1983); 456 Friedel pairs'
_refine_ls_abs_structure_Flack 0.364(16)
_refine_ls_extinction_method none
_refine_ls_goodness_of_fit_ref 1.033
_refine_ls_hydrogen_treatment constr
_refine_ls_matrix_type full
_refine_ls_number_parameters 290
_refine_ls_number_reflns 2619
_refine_ls_number_restraints 3
_refine_ls_restrained_S_all 1.033
_refine_ls_R_factor_all 0.0402
_refine_ls_R_factor_gt 0.0368
_refine_ls_shift/su_max 0.000
_refine_ls_shift/su_mean 0.000
_refine_ls_structure_factor_coef Fsqd
_refine_ls_weighting_details 'calc w=1/[\s^2^(Fo^2^)+(0.0398P)^2^] where P=(Fo^2^+2Fc^2^)/3'
_refine_ls_weighting_scheme calc
_refine_ls_wR_factor_gt 0.0844
_refine_ls_wR_factor_ref 0.0860
_reflns_number_gt 2434
_reflns_number_total 2619
_reflns_threshold_expression >2\s(I)
_cod_data_source_file hy2356.cif
_cod_data_source_block I
_cod_database_code 2227637
_cod_database_fobs_code 2227637

loop_
_symmetry_equiv_pos_as_xyz
'x, y, z'

loop_
_atom_site_type_symbol
_atom_site_label
_atom_site_fract_x
_atom_site_fract_y
_atom_site_fract_z
_atom_site_U_iso_or_equiv
_atom_site_adp_type
_atom_site_calc_flag
_atom_site_refinement_flags
_atom_site_occupancy
_atom_site_disorder_assembly
_atom_site_disorder_group
Ni Ni1 0.82342(18) 0.80439(11) 0.41205(10) 0.0318(2) Uani d . 1 . .
C C1 0.9321(14) 0.2595(8) 0.7954(7) 0.039(2) Uani d . 1 . .
C C2 0.7858(16) 0.4827(8) 0.6172(7) 0.037(2) Uani d . 1 . .
C C3 0.9769(16) 0.5382(9) 0.6182(8) 0.036(2) Uani d . 1 . .
C C4 0.6622(16) 1.0780(9) 0.2125(7) 0.036(2) Uani d . 1 . .
C C5 0.8601(15) 1.1313(9) 0.2140(8) 0.035(2) Uani d . 1 . .
C C6 0.7024(15) 1.3601(8) 0.0500(8) 0.040(2) Uani d . 1 . .
C C7 0.3261(16) 1.2596(10) 0.4477(7) 0.055(2) Uani d . 1 . .
C C8 0.5284(16) 1.2057(10) 0.4587(8) 0.057(2) Uani d . 1 . .
H H8 0.6539 1.2656 0.4052 0.068 Uiso calc R 1 . .
C C9 0.5428(14) 1.0646(10) 0.5484(8) 0.053(2) Uani d . 1 . .
H H9 0.6802 1.0288 0.5548 0.064 Uiso calc R 1 . .
C C10 0.3607(14) 0.9712(9) 0.6311(7) 0.046(2) Uani d . 1 . .
C C11 0.1592(13) 1.0304(9) 0.6158(8) 0.0470(19) Uani d . 1 . .
C C12 0.1398(16) 1.1716(10) 0.5272(8) 0.053(2) Uani d . 1 . .
H H12 0.0031 1.2083 0.5203 0.063 Uiso calc R 1 . .
C C13 0.3711(18) 0.8139(10) 0.7295(9) 0.053(2) Uani d . 1 . .
H H13A 0.2670 0.7469 0.7230 0.064 Uiso calc R 1 . .
H H13B 0.5155 0.7800 0.7103 0.064 Uiso calc R 1 . .
C C14 0.4625(15) 0.8705(9) 0.9011(8) 0.049(2) Uani d . 1 . .
H H14 0.5909 0.9200 0.8419 0.059 Uiso calc R 1 . .
C C15 0.4212(16) 0.8663(9) 1.0238(9) 0.054(2) Uani d . 1 . .
H H15 0.5214 0.9105 1.0493 0.065 Uiso calc R 1 . .
C C16 0.229(2) 0.7954(11) 1.1092(10) 0.063(3) Uani d . 1 . .
H H16 0.1965 0.7928 1.1930 0.076 Uiso calc R 1 . .
C C17 0.0853(17) 0.7290(10) 1.0716(10) 0.067(3) Uani d . 1 . .
H H17 -0.0453 0.6812 1.1292 0.080 Uiso calc R 1 . .
C C18 0.1351(16) 0.7331(9) 0.9473(9) 0.055(2) Uani d . 1 . .
H H18 0.0395 0.6862 0.9210 0.066 Uiso calc R 1 . .
S S1 0.9660(4) 0.0969(2) 0.9092(2) 0.0527(6) Uani d . 1 . .
S S2 0.7008(4) 0.2974(2) 0.7299(2) 0.0454(6) Uani d . 1 . .
S S3 1.1216(4) 0.4113(2) 0.7263(2) 0.0470(6) Uani d . 1 . .
S S4 0.6256(4) 0.5934(2) 0.5149(2) 0.0457(6) Uani d . 1 . .
S S5 1.0756(4) 0.7183(2) 0.5178(2) 0.0418(5) Uani d . 1 . .
S S6 0.5691(4) 0.8923(2) 0.30748(19) 0.0407(5) Uani d . 1 . .
S S7 1.0202(3) 1.0169(2) 0.31248(19) 0.0386(5) Uani d . 1 . .
S S8 0.5130(3) 1.2069(2) 0.11229(19) 0.0412(5) Uani d . 1 . .
S S9 0.9310(3) 1.3204(2) 0.1136(2) 0.0447(6) Uani d . 1 . .
S S10 0.6629(4) 1.5263(2) -0.0602(2) 0.0577(6) Uani d . 1 . .
N N1 0.3225(10) 0.8051(6) 0.8643(6) 0.0399(14) Uani d . 1 . .
F F1 -0.0228(8) 0.9428(6) 0.6944(5) 0.0695(14) Uani d . 1 . .
Br Br1 0.3003(3) 1.45136(15) 0.31995(14) 0.0902(4) Uani d . 1 . .

loop_
_atom_site_aniso_label
_atom_site_aniso_U_11
_atom_site_aniso_U_22
_atom_site_aniso_U_33
_atom_site_aniso_U_12
_atom_site_aniso_U_13
_atom_site_aniso_U_23
Ni1 0.0314(4) 0.0287(4) 0.0289(4) 0.0020(3) -0.0081(3) -0.0049(3)
C1 0.041(5) 0.034(4) 0.038(4) 0.012(4) -0.012(4) -0.009(4)
C2 0.043(6) 0.027(4) 0.029(4) 0.000(4) -0.012(4) 0.003(3)
C3 0.043(6) 0.028(4) 0.031(4) 0.002(4) -0.011(4) -0.004(4)
C4 0.035(6) 0.034(5) 0.032(4) 0.006(4) -0.006(4) -0.008(4)
C5 0.032(5) 0.031(4) 0.038(4) 0.003(4) -0.005(4) -0.012(4)
C6 0.047(6) 0.025(4) 0.039(5) 0.002(4) -0.002(4) -0.009(3)
C7 0.080(7) 0.068(6) 0.026(5) 0.028(6) -0.021(5) -0.024(4)
C8 0.060(6) 0.069(6) 0.041(5) -0.001(5) -0.013(4) -0.020(5)
C9 0.047(5) 0.070(6) 0.048(5) 0.018(4) -0.020(4) -0.026(5)
C10 0.061(5) 0.050(5) 0.035(4) 0.025(4) -0.022(4) -0.020(4)
C11 0.048(5) 0.059(5) 0.039(4) 0.004(4) -0.015(4) -0.022(4)
C12 0.063(6) 0.062(5) 0.046(5) 0.022(4) -0.024(4) -0.029(4)
C13 0.072(7) 0.050(5) 0.057(5) 0.015(5) -0.032(5) -0.033(5)
C14 0.048(5) 0.041(4) 0.061(5) 0.007(4) -0.022(4) -0.019(4)
C15 0.072(6) 0.046(5) 0.057(6) 0.010(4) -0.028(5) -0.027(4)
C16 0.092(9) 0.048(6) 0.037(5) 0.027(6) -0.008(5) -0.010(4)
C17 0.055(6) 0.052(5) 0.063(7) 0.008(4) -0.004(5) 0.002(5)
C18 0.055(6) 0.029(4) 0.071(6) 0.002(4) -0.026(5) -0.006(4)
S1 0.0627(17) 0.0352(11) 0.0467(12) 0.0142(10) -0.0127(11) -0.0037(9)
S2 0.0468(15) 0.0308(11) 0.0462(12) -0.0004(9) -0.0130(10) -0.0021(9)
S3 0.0410(15) 0.0434(12) 0.0439(12) 0.0082(10) -0.0157(10) -0.0027(10)
S4 0.0414(15) 0.0337(11) 0.0515(13) -0.0021(9) -0.0221(11) -0.0010(9)
S5 0.0361(14) 0.0358(11) 0.0437(12) -0.0010(9) -0.0170(10) -0.0025(9)
S6 0.0377(14) 0.0321(11) 0.0419(12) -0.0024(9) -0.0169(10) -0.0006(9)
S7 0.0319(13) 0.0338(10) 0.0416(11) 0.0001(9) -0.0131(9) -0.0043(9)
S8 0.0336(14) 0.0343(10) 0.0454(12) 0.0032(9) -0.0144(10) -0.0035(9)
S9 0.0417(14) 0.0301(11) 0.0534(13) 0.0006(9) -0.0154(10) -0.0060(9)
S10 0.0582(16) 0.0325(11) 0.0651(14) 0.0106(11) -0.0203(12) -0.0001(10)
N1 0.045(4) 0.035(3) 0.045(4) 0.015(3) -0.020(3) -0.017(3)
F1 0.054(3) 0.080(4) 0.071(3) 0.004(3) -0.016(3) -0.027(3)
Br1 0.1427(12) 0.0616(6) 0.0614(6) 0.0258(6) -0.0418(7) -0.0123(5)

loop_
_atom_type_symbol
_atom_type_description
_atom_type_scat_dispersion_real
_atom_type_scat_dispersion_imag
_atom_type_scat_source
C C 0.0033 0.0016 'International Tables Vol C Tables 4.2.6.8 and 6.1.1.4'
H H 0.0000 0.0000 'International Tables Vol C Tables 4.2.6.8 and 6.1.1.4'
N N 0.0061 0.0033 'International Tables Vol C Tables 4.2.6.8 and 6.1.1.4'
F F 0.0171 0.0103 'International Tables Vol C Tables 4.2.6.8 and 6.1.1.4'
S S 0.1246 0.1234 'International Tables Vol C Tables 4.2.6.8 and 6.1.1.4'
Ni Ni 0.3393 1.1124 'International Tables Vol C Tables 4.2.6.8 and 6.1.1.4'
Br Br -0.2901 2.4595 'International Tables Vol C Tables 4.2.6.8 and 6.1.1.4'

loop_
_geom_angle_atom_site_label_1
_geom_angle_atom_site_label_2
_geom_angle_atom_site_label_3
_geom_angle_site_symmetry_1
_geom_angle_site_symmetry_3
_geom_angle
_geom_angle_publ_flag
S5 Ni1 S6 . . 179.27(12) ?
S5 Ni1 S4 . . 92.78(9) ?
S6 Ni1 S4 . . 87.41(10) ?
S5 Ni1 S7 . . 86.86(10) ?
S6 Ni1 S7 . . 92.94(8) ?
S4 Ni1 S7 . . 178.83(12) ?
S1 C1 S3 . . 123.7(5) ?
S1 C1 S2 . . 123.6(6) ?
S3 C1 S2 . . 112.7(4) ?
C3 C2 S4 . . 121.0(6) ?
C3 C2 S2 . . 116.9(6) ?
S4 C2 S2 . . 122.1(6) ?
C2 C3 S5 . . 122.0(6) ?
C2 C3 S3 . . 115.6(6) ?
S5 C3 S3 . . 122.4(6) ?
C5 C4 S6 . . 120.8(6) ?
C5 C4 S8 . . 116.5(6) ?
S6 C4 S8 . . 122.7(6) ?
C4 C5 S7 . . 121.2(6) ?
C4 C5 S9 . . 115.4(6) ?
S7 C5 S9 . . 123.4(6) ?
S10 C6 S9 . . 124.2(5) ?
S10 C6 S8 . . 122.3(5) ?
S9 C6 S8 . . 113.5(4) ?
C8 C7 C12 . . 120.6(8) ?
C8 C7 Br1 . . 120.3(8) ?
C12 C7 Br1 . . 119.1(7) ?
C9 C8 C7 . . 119.3(9) ?
C9 C8 H8 . . 120.4 ?
C7 C8 H8 . . 120.4 ?
C8 C9 C10 . . 122.6(8) ?
C8 C9 H9 . . 118.7 ?
C10 C9 H9 . . 118.7 ?
C9 C10 C11 . . 116.1(7) ?
C9 C10 C13 . . 123.8(8) ?
C11 C10 C13 . . 120.1(9) ?
F1 C11 C12 . . 119.4(7) ?
F1 C11 C10 . . 118.0(8) ?
C12 C11 C10 . . 122.6(9) ?
C11 C12 C7 . . 118.8(8) ?
C11 C12 H12 . . 120.6 ?
C7 C12 H12 . . 120.6 ?
N1 C13 C10 . . 111.6(6) ?
N1 C13 H13A . . 109.3 ?
C10 C13 H13A . . 109.3 ?
N1 C13 H13B . . 109.3 ?
C10 C13 H13B . . 109.3 ?
H13A C13 H13B . . 108.0 ?
N1 C14 C15 . . 121.2(9) ?
N1 C14 H14 . . 119.4 ?
C15 C14 H14 . . 119.4 ?
C14 C15 C16 . . 118.7(9) ?
C14 C15 H15 . . 120.7 ?
C16 C15 H15 . . 120.7 ?
C17 C16 C15 . . 120.2(10) ?
C17 C16 H16 . . 119.9 ?
C15 C16 H16 . . 119.9 ?
C16 C17 C18 . . 119.4(10) ?
C16 C17 H17 . . 120.3 ?
C18 C17 H17 . . 120.3 ?
N1 C18 C17 . . 119.6(9) ?
N1 C18 H18 . . 120.2 ?
C17 C18 H18 . . 120.2 ?
C1 S2 C2 . . 96.9(4) ?
C1 S3 C3 . . 97.9(4) ?
C2 S4 Ni1 . . 101.8(3) ?
C3 S5 Ni1 . . 102.5(3) ?
C4 S6 Ni1 . . 102.6(3) ?
C5 S7 Ni1 . . 102.4(3) ?
C4 S8 C6 . . 96.8(4) ?
C6 S9 C5 . . 97.8(4) ?
C14 N1 C18 . . 120.9(7) ?
C14 N1 C13 . . 119.7(8) ?
C18 N1 C13 . . 119.4(8) ?

loop_
_geom_bond_atom_site_label_1
_geom_bond_atom_site_label_2
_geom_bond_site_symmetry_2
_geom_bond_distance
_geom_bond_publ_flag
Ni1 S4 . 2.163(3) yes
Ni1 S5 . 2.150(2) yes
Ni1 S6 . 2.157(2) yes
Ni1 S7 . 2.169(3) yes
C1 S1 . 1.634(7) ?
C1 S3 . 1.720(9) ?
C1 S2 . 1.743(8) ?
C2 C3 . 1.335(12) ?
C2 S4 . 1.725(8) ?
C2 S2 . 1.748(8) ?
C3 S5 . 1.698(8) ?
C3 S3 . 1.752(8) ?
C4 C5 . 1.368(12) ?
C4 S6 . 1.722(9) ?
C4 S8 . 1.733(8) ?
C5 S7 . 1.714(8) ?
C5 S9 . 1.732(8) ?
C6 S10 . 1.649(7) ?
C6 S9 . 1.716(9) ?
C6 S8 . 1.734(9) ?
C7 C8 . 1.376(12) ?
C7 C12 . 1.377(14) ?
C7 Br1 . 1.873(9) ?
C8 C9 . 1.353(12) ?
C8 H8 . 0.9300 ?
C9 C10 . 1.387(13) ?
C9 H9 . 0.9300 ?
C10 C11 . 1.395(11) ?
C10 C13 . 1.496(11) ?
C11 F1 . 1.354(10) ?
C11 C12 . 1.356(11) ?
C12 H12 . 0.9300 ?
C13 N1 . 1.479(10) ?
C13 H13A . 0.9700 ?
C13 H13B . 0.9700 ?
C14 N1 . 1.329(10) ?
C14 C15 . 1.360(11) ?
C14 H14 . 0.9300 ?
C15 C16 . 1.374(14) ?
C15 H15 . 0.9300 ?
C16 C17 . 1.357(15) ?
C16 H16 . 0.9300 ?
C17 C18 . 1.378(13) ?
C17 H17 . 0.9300 ?
C18 N1 . 1.344(11) ?
C18 H18 . 0.9300 ?

loop_
_geom_hbond_atom_site_label_D
_geom_hbond_atom_site_label_H
_geom_hbond_atom_site_label_A
_geom_hbond_site_symmetry_A
_geom_hbond_distance_DH
_geom_hbond_distance_HA
_geom_hbond_distance_DA
_geom_hbond_angle_DHA
_geom_hbond_publ_flag
C14 H14 F1 1_655 0.93 2.60 3.476(11) 156 y

loop_
_geom_torsion_atom_site_label_1
_geom_torsion_atom_site_label_2
_geom_torsion_atom_site_label_3
_geom_torsion_atom_site_label_4
_geom_torsion_site_symmetry_1
_geom_torsion_site_symmetry_2
_geom_torsion_site_symmetry_3
_geom_torsion_site_symmetry_4
_geom_torsion
_geom_torsion_publ_flag
S4 C2 C3 S5 . . . . -1.1(11) ?
S2 C2 C3 S5 . . . . -177.9(5) ?
S4 C2 C3 S3 . . . . -179.4(5) ?
S2 C2 C3 S3 . . . . 3.8(9) ?
S6 C4 C5 S7 . . . . -1.2(10) ?
S8 C4 C5 S7 . . . . 178.1(4) ?
S6 C4 C5 S9 . . . . -179.9(4) ?
S8 C4 C5 S9 . . . . -0.5(9) ?
C12 C7 C8 C9 . . . . 0.3(12) ?
Br1 C7 C8 C9 . . . . -177.5(6) ?
C7 C8 C9 C10 . . . . -0.5(12) ?
C8 C9 C10 C11 . . . . 0.8(12) ?
C8 C9 C10 C13 . . . . 178.9(8) ?
C9 C10 C11 F1 . . . . 179.8(7) ?
C13 C10 C11 F1 . . . . 1.7(11) ?
C9 C10 C11 C12 . . . . -1.1(11) ?
C13 C10 C11 C12 . . . . -179.2(7) ?
F1 C11 C12 C7 . . . . -179.9(7) ?
C10 C11 C12 C7 . . . . 1.0(11) ?
C8 C7 C12 C11 . . . . -0.6(12) ?
Br1 C7 C12 C11 . . . . 177.3(5) ?
C9 C10 C13 N1 . . . . 106.1(9) ?
C11 C10 C13 N1 . . . . -75.9(10) ?
N1 C14 C15 C16 . . . . -1.3(12) ?
C14 C15 C16 C17 . . . . 1.1(13) ?
C15 C16 C17 C18 . . . . 0.2(13) ?
C16 C17 C18 N1 . . . . -1.3(12) ?
S1 C1 S2 C2 . . . . -178.6(5) ?
S3 C1 S2 C2 . . . . 0.9(5) ?
C3 C2 S2 C1 . . . . -2.9(8) ?
S4 C2 S2 C1 . . . . -179.6(5) ?
S1 C1 S3 C3 . . . . -179.8(5) ?
S2 C1 S3 C3 . . . . 0.7(6) ?
C2 C3 S3 C1 . . . . -2.7(8) ?
S5 C3 S3 C1 . . . . 179.0(5) ?
C3 C2 S4 Ni1 . . . . 1.2(8) ?
S2 C2 S4 Ni1 . . . . 177.8(5) ?
S5 Ni1 S4 C2 . . . . -0.7(3) ?
S6 Ni1 S4 C2 . . . . -180.0(3) ?
C2 C3 S5 Ni1 . . . . 0.4(8) ?
S3 C3 S5 Ni1 . . . . 178.6(5) ?
S4 Ni1 S5 C3 . . . . 0.3(3) ?
S7 Ni1 S5 C3 . . . . 179.2(3) ?
C5 C4 S6 Ni1 . . . . 2.5(7) ?
S8 C4 S6 Ni1 . . . . -176.8(4) ?
S4 Ni1 S6 C4 . . . . 176.6(3) ?
S7 Ni1 S6 C4 . . . . -2.2(3) ?
C4 C5 S7 Ni1 . . . . -0.7(7) ?
S9 C5 S7 Ni1 . . . . 177.8(4) ?
S5 Ni1 S7 C5 . . . . -177.5(3) ?
S6 Ni1 S7 C5 . . . . 1.8(3) ?
C5 C4 S8 C6 . . . . 1.3(7) ?
S6 C4 S8 C6 . . . . -179.4(5) ?
S10 C6 S8 C4 . . . . 178.1(5) ?
S9 C6 S8 C4 . . . . -1.6(5) ?
S10 C6 S9 C5 . . . . -178.3(5) ?
S8 C6 S9 C5 . . . . 1.4(5) ?
C4 C5 S9 C6 . . . . -0.5(7) ?
S7 C5 S9 C6 . . . . -179.1(5) ?
C15 C14 N1 C18 . . . . 0.2(11) ?
C15 C14 N1 C13 . . . . 179.1(7) ?
C17 C18 N1 C14 . . . . 1.1(11) ?
C17 C18 N1 C13 . . . . -177.8(7) ?
C10 C13 N1 C14 . . . . -68.7(10) ?
C10 C13 N1 C18 . . . . 110.3(9) ?
